data_1569511
loop_
_publ_author_name
'Moore, Shawn M.'
'Sun, Chen'
'Steele, Jennifer L.'
'Laaker, Ellen M.'
'Rheingold, Arnold L.'
'Doerrer, Linda H.'

_publ_section_title
;
 HAA by the first {Mn(iii)OH} complex with all O-donor ligands.
;
_journal_issue 30
_journal_name_full 'Chemical science'
_journal_page_first 8187
_journal_page_last 8195
_journal_paper_doi 10.1039/d3sc01971c
_journal_volume 14
_journal_year 2023
_chemical_formula_moiety 'C36 H26 F48 K4 Mn2 O14'
_chemical_formula_sum 'C36 H26 F48 K4 Mn2 O14'
_chemical_formula_weight 1860.85
_space_group_crystal_system triclinic
_space_group_IT_number 2
_space_group_name_Hall '-P 1'
_space_group_name_H-M_alt 'P -1'
_atom_sites_solution_hydrogens geom
_audit_creation_date 2015-12-02
_audit_creation_method
;
Olex2 1.2-beta
(compiled 2015.11.10 svn.r3248 for OlexSys, GUI svn.r5133)
;
_audit_update_record
;
2023-03-05 deposited with the CCDC.	2023-07-05 downloaded from the CCDC.
;
_cell_angle_alpha 90.325(2)
_cell_angle_beta 91.037(2)
_cell_angle_gamma 108.842(2)
_cell_formula_units_Z 2
_cell_length_a 12.3223(9)
_cell_length_b 12.4204(9)
_cell_length_c 21.1886(15)
_cell_measurement_reflns_used 9970
_cell_measurement_temperature 100
_cell_measurement_theta_max 25.259
_cell_measurement_theta_min 2.234
_cell_volume 3068.4(4)
_computing_cell_refinement 'SAINT v8.34A (Bruker, 2013)'
_computing_data_collection 'APEX2 v2013.6-2 (Bruker, 2013)'
_computing_data_reduction 'SAINT v8.34A (Bruker, 2013)'
_computing_molecular_graphics 'Olex2 (Dolomanov et al., 2009)'
_computing_publication_material 'Olex2 (Dolomanov et al., 2009)'
_computing_structure_refinement 'ShelXL (Sheldrick, 2015)'
_computing_structure_solution 'XT (Sheldrick, 2008)'
_diffrn_ambient_temperature 100
_diffrn_detector 'Bruker APEX CCD'
_diffrn_detector_area_resol_mean 8.0
_diffrn_detector_type 'CCD Area Detector'
_diffrn_measured_fraction_theta_full 0.924
_diffrn_measured_fraction_theta_max 0.991
_diffrn_measurement_device 'Kappa Four-Circle Diffractometer'
_diffrn_measurement_device_type 'Bruker X8 APEX'
_diffrn_measurement_method '\w and \f scans'
_diffrn_radiation_monochromator graphite
_diffrn_radiation_probe x-ray
_diffrn_radiation_type MoK\a
_diffrn_radiation_wavelength 0.71073
_diffrn_reflns_av_R_equivalents 0.0492
_diffrn_reflns_av_unetI/netI 0.0517
_diffrn_reflns_Laue_measured_fraction_full 0.924
_diffrn_reflns_Laue_measured_fraction_max 0.991
_diffrn_reflns_limit_h_max 14
_diffrn_reflns_limit_h_min -14
_diffrn_reflns_limit_k_max 14
_diffrn_reflns_limit_k_min -14
_diffrn_reflns_limit_l_max 21
_diffrn_reflns_limit_l_min -25
_diffrn_reflns_number 49183
_diffrn_reflns_point_group_measured_fraction_full 0.924
_diffrn_reflns_point_group_measured_fraction_max 0.991
_diffrn_reflns_theta_full 26.000
_diffrn_reflns_theta_max 25.362
_diffrn_reflns_theta_min 0.961
_diffrn_source 'sealed tube'
_diffrn_source_type fine-focus
_diffrn_standards_number 0
_exptl_absorpt_coefficient_mu 0.886
_exptl_absorpt_correction_T_max 0.2590
_exptl_absorpt_correction_T_min 0.2179
_exptl_absorpt_correction_type multi-scan
_exptl_absorpt_process_details
;
SADABS-2014/5 (Bruker,2014/5) was used for absorption correction.
wR2(int) was 0.0654 before and 0.0475 after correction.
The Ratio of minimum to maximum transmission is 0.8413.
The \l/2 correction factor is 0.00150.
;
_exptl_crystal_colour violet
_exptl_crystal_colour_primary violet
_exptl_crystal_density_diffrn 2.014
_exptl_crystal_description plank
_exptl_crystal_F_000 1824
_exptl_crystal_size_max 0.4
_exptl_crystal_size_mid 0.08
_exptl_crystal_size_min 0.04
_refine_diff_density_max 1.291
_refine_diff_density_min -0.599
_refine_diff_density_rms 0.080
_refine_ls_extinction_method none
_refine_ls_goodness_of_fit_ref 1.051
_refine_ls_hydrogen_treatment constr
_refine_ls_matrix_type full
_refine_ls_number_parameters 943
_refine_ls_number_reflns 11155
_refine_ls_number_restraints 0
_refine_ls_restrained_S_all 1.051
_refine_ls_R_factor_all 0.0728
_refine_ls_R_factor_gt 0.0463
_refine_ls_shift/su_max 0.001
_refine_ls_shift/su_mean 0.000
_refine_ls_structure_factor_coef Fsqd
_refine_ls_weighting_details 'w=1/[\s^2^(Fo^2^)+(0.0405P)^2^+5.2234P] where P=(Fo^2^+2Fc^2^)/3'
_refine_ls_weighting_scheme calc
_refine_ls_wR_factor_gt 0.0961
_refine_ls_wR_factor_ref 0.1050
_reflns_Friedel_coverage 0.000
_reflns_number_gt 8303
_reflns_number_total 11155
_reflns_threshold_expression 'I > 2\s(I)'
_cod_data_source_file d3sc01971c2.cif
_cod_data_source_block lhd430_a_Compound_2
_cod_depositor_comments
;
The following automatic conversions were performed:

data item '_diffrn_radiation_probe' value 'X-ray' was changed to
'x-ray' in accordance with the
/home/data/users/saulius/crontab/automatic-downloads/rss-feeds/RSC/lib/dictionaries/cif_core.dic
dictionary named 'cif_core.dic' version 2.4.2 last updated on
2011-04-26.

Automatic conversion script
Id: cif_fix_values 8170 2020-07-09 18:12:32Z antanas 

 Adding full bibliography for 1569508--1569512.cif.
;
_cod_database_code 1569511
_shelxl_version_number 2014-3
_shelx_space_group_comment
;
The symmetry employed for this shelxl refinement is uniquely defined
by the following loop, which should always be used as a source of
symmetry information in preference to the above space-group names.
They are only intended as comments.
;
_shelx_estimated_absorpt_t_max 0.965
_shelx_estimated_absorpt_t_min 0.718
_olex2_refinement_description
;
1. Fixed Uiso
 At 1.2 times of:
  All C(H,H) groups
 At 1.5 times of:
  All C(H,H,H) groups
2.a Secondary CH2 refined with riding coordinates:
 C34(H34A,H34B), C17(H17A,H17B), C35(H35A,H35B), C16(H16A,H16B)
2.b Idealised Me refined as rotating group:
 C14(H14A,H14B,H14C), C32(H32A,H32B,H32C), C33(H33A,H33B,H33C), C15(H15A,H15B,
 H15C), C18(H18A,H18B,H18C), C36(H36A,H36B,H36C)
;
_olex2_submission_special_instructions 'No special instructions were received'

loop_
_space_group_symop_operation_xyz
'x, y, z'
'-x, -y, -z'

loop_
_atom_site_label
_atom_site_type_symbol
_atom_site_fract_x
_atom_site_fract_y
_atom_site_fract_z
_atom_site_U_iso_or_equiv
_atom_site_adp_type
_atom_site_occupancy
_atom_site_site_symmetry_order
_atom_site_calc_flag
_atom_site_refinement_flags_posn
_atom_site_refinement_flags_adp
_atom_site_refinement_flags_occupancy
_atom_site_disorder_assembly
_atom_site_disorder_group
Mn2 Mn 0.61123(5) 0.93234(4) 0.18147(2) 0.01404(13) Uani 1 1 d . . . . .
Mn1 Mn 0.60689(5) 0.43309(4) 0.31885(2) 0.01430(13) Uani 1 1 d . . . . .
K4 K 0.52522(7) 0.65124(7) 0.25605(4) 0.02151(19) Uani 1 1 d . . . . .
K2 K 0.52656(7) 1.15335(7) 0.23884(4) 0.02123(19) Uani 1 1 d . . . . .
K3 K 0.70062(7) 0.70673(7) 0.10164(4) 0.0229(2) Uani 1 1 d . . . . .
K1 K 0.68436(8) 1.20477(7) 0.39937(4) 0.0238(2) Uani 1 1 d . . . . .
F5 F 0.82512(18) 0.52949(18) 0.22568(10) 0.0228(5) Uani 1 1 d . . . . .
F38 F 0.82005(18) 1.02828(18) 0.28536(10) 0.0232(5) Uani 1 1 d . . . . .
F4 F 0.81375(19) 0.69735(18) 0.22260(10) 0.0257(5) Uani 1 1 d . . . . .
F35 F 0.52526(19) 0.93648(19) 0.04958(10) 0.0258(5) Uani 1 1 d . . . . .
F47 F 0.74161(19) 1.04149(19) 0.05683(10) 0.0272(5) Uani 1 1 d . . . . .
F19 F 0.36478(18) 0.2681(2) 0.23917(11) 0.0292(5) Uani 1 1 d . . . . .
F37 F 0.80804(19) 1.19637(18) 0.28753(10) 0.0278(5) Uani 1 1 d . . . . .
F28 F 0.36183(18) 0.76057(19) 0.24833(10) 0.0284(5) Uani 1 1 d . . . . .
F45 F 0.8229(2) 1.24139(18) 0.09743(10) 0.0294(5) Uani 1 1 d . . . . .
F33 F 0.35262(19) 0.99801(19) 0.07229(11) 0.0293(5) Uani 1 1 d . . . . .
F43 F 0.8392(2) 1.31456(18) 0.18996(11) 0.0310(6) Uani 1 1 d . . . . .
F34 F 0.3742(2) 0.8136(2) 0.00738(10) 0.0313(6) Uani 1 1 d . . . . .
F6 F 0.97098(18) 0.6733(2) 0.25413(11) 0.0311(6) Uani 1 1 d . . . . .
F44 F 0.97932(18) 1.26945(19) 0.15155(12) 0.0338(6) Uani 1 1 d . . . . .
F2 F 0.8330(2) 0.81416(18) 0.32153(11) 0.0288(5) Uani 1 1 d . . . . .
F42 F 1.04839(18) 1.08511(19) 0.15687(12) 0.0324(6) Uani 1 1 d . . . . .
F26 F 0.3274(2) 0.60631(19) 0.16455(12) 0.0348(6) Uani 1 1 d . . . . .
F13 F 0.5094(2) 0.4287(2) 0.44980(10) 0.0337(6) Uani 1 1 d . . . . .
F48 F 0.8296(2) 0.92004(19) 0.04822(10) 0.0311(6) Uani 1 1 d . . . . .
F39 F 0.96842(18) 1.1730(2) 0.26433(11) 0.0311(6) Uani 1 1 d . . . . .
F12 F 0.7251(2) 0.5399(2) 0.44871(10) 0.0323(6) Uani 1 1 d . . . . .
F8 F 0.96323(18) 0.4631(2) 0.29176(12) 0.0328(6) Uani 1 1 d . . . . .
F29 F 0.20203(18) 0.7494(2) 0.20084(12) 0.0350(6) Uani 1 1 d . . . . .
F1 F 0.8108(2) 0.74127(19) 0.41268(10) 0.0324(6) Uani 1 1 d . . . . .
F21 F 0.3018(2) 0.4089(2) 0.23484(11) 0.0353(6) Uani 1 1 d . . . . .
F36 F 0.5283(2) 0.7713(2) 0.02403(10) 0.0298(6) Uani 1 1 d . . . . .
F30 F 0.2980(2) 0.9007(2) 0.25335(11) 0.0333(6) Uani 1 1 d . . . . .
F40 F 0.96439(18) 0.9626(2) 0.22652(11) 0.0300(5) Uani 1 1 d . . . . .
O5 O 0.5985(2) 0.3781(2) 0.22473(11) 0.0171(5) Uani 1 1 d . . . . .
F46 F 0.92700(19) 1.09875(19) 0.05172(10) 0.0293(5) Uani 1 1 d . . . . .
F31 F 0.20676(19) 0.8495(2) 0.08674(12) 0.0353(6) Uani 1 1 d . . . . .
O3 O 0.4659(2) 0.4637(2) 0.32276(11) 0.0176(6) Uani 1 1 d . . . . .
O12 O 0.6966(2) 1.0888(2) 0.18383(11) 0.0166(5) Uani 1 1 d . . . . .
F41 F 0.9718(2) 0.9079(2) 0.13159(12) 0.0355(6) Uani 1 1 d . . . . .
O11 O 0.4698(2) 0.9617(2) 0.17389(11) 0.0170(5) Uani 1 1 d . . . . .
F23 F 0.3410(2) 0.4937(2) 0.41983(12) 0.0398(7) Uani 1 1 d . . . . .
O10 O 0.5960(2) 0.8751(2) 0.27429(11) 0.0181(6) Uani 1 1 d . . . . .
F7 F 1.0413(2) 0.5852(2) 0.36563(13) 0.0402(6) Uani 1 1 d . . . . .
F32 F 0.2521(2) 0.9875(2) 0.15403(12) 0.0357(6) Uani 1 1 d . . . . .
F17 F 0.3243(2) 0.1078(2) 0.31798(13) 0.0400(6) Uani 1 1 d . . . . .
F20 F 0.20118(19) 0.2540(2) 0.27986(13) 0.0429(7) Uani 1 1 d . . . . .
F3 F 0.97126(19) 0.7707(2) 0.36643(12) 0.0371(6) Uani 1 1 d . . . . .
F15 F 0.5131(2) 0.2626(2) 0.47027(11) 0.0395(7) Uani 1 1 d . . . . .
F11 F 0.8124(2) 0.4193(2) 0.46226(11) 0.0373(6) Uani 1 1 d . . . . .
O4 O 0.6924(2) 0.5887(2) 0.31967(11) 0.0164(5) Uani 1 1 d . . . . .
O9 O 0.5224(2) 0.7845(2) 0.14877(11) 0.0158(5) Uani 1 1 d . . . . .
F27 F 0.2403(2) 0.6496(2) 0.08477(13) 0.0397(6) Uani 1 1 d . . . . .
O8 O 0.7541(2) 0.9131(2) 0.16463(12) 0.0172(5) Uani 1 1 d . . . . .
O2 O 0.5158(2) 0.2845(2) 0.34617(11) 0.0179(6) Uani 1 1 d . . . . .
F25 F 0.3894(2) 0.5991(2) 0.07177(12) 0.0375(6) Uani 1 1 d . . . . .
O1 O 0.7481(2) 0.4135(2) 0.34186(12) 0.0181(6) Uani 1 1 d . . . . .
F10 F 0.9090(2) 0.5976(2) 0.46422(11) 0.0382(6) Uani 1 1 d . . . . .
O13 O 0.5805(2) 1.0246(2) 0.32805(12) 0.0227(6) Uani 1 1 d . . . . .
F24 F 0.2465(2) 0.4887(2) 0.33406(13) 0.0420(7) Uani 1 1 d . . . . .
O6 O 0.5909(2) 0.5290(2) 0.16996(12) 0.0216(6) Uani 1 1 d . . . . .
F22 F 0.1971(2) 0.3460(2) 0.39660(14) 0.0488(8) Uani 1 1 d . . . . .
F9 F 0.9623(2) 0.4079(2) 0.38673(13) 0.0422(7) Uani 1 1 d . . . . .
F14 F 0.3563(2) 0.3014(2) 0.48181(12) 0.0456(7) Uani 1 1 d . . . . .
F18 F 0.3758(2) 0.0944(2) 0.41373(14) 0.0476(7) Uani 1 1 d . . . . .
F16 F 0.2289(2) 0.1467(2) 0.39362(15) 0.0499(8) Uani 1 1 d . . . . .
O7 O 0.8214(3) 0.6454(3) 0.01034(16) 0.0487(9) Uani 1 1 d . . . . .
O14 O 0.7852(3) 1.1061(3) 0.47999(15) 0.0415(8) Uani 1 1 d . . . . .
C13 C 0.5957(3) 0.4311(3) 0.17345(17) 0.0179(8) Uani 1 1 d . . . . .
C26 C 0.8421(3) 1.0113(3) 0.14936(17) 0.0176(8) Uani 1 1 d . . . . .
C29 C 0.8152(3) 1.1159(3) 0.18502(17) 0.0176(8) Uani 1 1 d . . . . .
C31 C 0.5835(3) 0.9260(3) 0.32540(18) 0.0204(8) Uani 1 1 d . . . . .
C20 C 0.4232(3) 0.7848(3) 0.11618(17) 0.0192(8) Uani 1 1 d . . . . .
C28 C 0.8651(3) 1.2363(3) 0.15520(19) 0.0250(9) Uani 1 1 d . . . . .
C4 C 0.8344(3) 0.5111(3) 0.36209(18) 0.0194(8) Uani 1 1 d . . . . .
C23 C 0.3743(3) 0.8729(3) 0.15456(18) 0.0192(8) Uani 1 1 d . . . . .
C3 C 0.8572(3) 0.7363(3) 0.35718(19) 0.0236(9) Uani 1 1 d . . . . .
C2 C 0.8102(3) 0.6161(3) 0.32503(18) 0.0193(8) Uani 1 1 d . . . . .
C30 C 0.8550(3) 1.1280(3) 0.25596(18) 0.0216(9) Uani 1 1 d . . . . .
C21 C 0.4614(3) 0.8274(3) 0.04838(18) 0.0235(9) Uani 1 1 d . . . . .
C1 C 0.8573(3) 0.6286(3) 0.25624(18) 0.0207(8) Uani 1 1 d . . . . .
C22 C 0.3078(3) 0.8198(3) 0.21460(19) 0.0242(9) Uani 1 1 d . . . . .
C10 C 0.3690(3) 0.3738(3) 0.33617(18) 0.0216(9) Uani 1 1 d . . . . .
C27 C 0.9582(3) 0.9921(3) 0.1672(2) 0.0245(9) Uani 1 1 d . . . . .
C25 C 0.8364(3) 1.0200(3) 0.07589(19) 0.0238(9) Uani 1 1 d . . . . .
C8 C 0.4150(3) 0.2832(3) 0.37467(18) 0.0211(9) Uani 1 1 d . . . . .
C24 C 0.2955(3) 0.9266(3) 0.11585(19) 0.0240(9) Uani 1 1 d . . . . .
C12 C 0.3076(3) 0.3250(4) 0.2726(2) 0.0273(10) Uani 1 1 d . . . . .
C6 C 0.9511(3) 0.4923(3) 0.3510(2) 0.0296(10) Uani 1 1 d . . . . .
C5 C 0.8211(4) 0.5192(3) 0.4349(2) 0.0285(10) Uani 1 1 d . . . . .
C19 C 0.3432(3) 0.6594(3) 0.1093(2) 0.0277(10) Uani 1 1 d . . . . .
C9 C 0.3341(4) 0.1565(4) 0.3749(2) 0.0342(11) Uani 1 1 d . . . . .
C7 C 0.4460(4) 0.3197(4) 0.4447(2) 0.0329(11) Uani 1 1 d . . . . .
C11 C 0.2873(4) 0.4256(4) 0.3729(2) 0.0327(11) Uani 1 1 d . . . . .
C14 C 0.5992(4) 0.3652(4) 0.1134(2) 0.0411(12) Uani 1 1 d . . . . .
H14A H 0.6694 0.3444 0.1136 0.062 Uiso 1 1 calc GR . . . .
H14B H 0.5981 0.4126 0.0768 0.062 Uiso 1 1 calc GR . . . .
H14C H 0.5323 0.2961 0.1112 0.062 Uiso 1 1 calc GR . . . .
C32 C 0.5686(4) 0.8548(4) 0.3840(2) 0.0391(11) Uani 1 1 d . . . . .
H32A H 0.4959 0.7921 0.3808 0.059 Uiso 1 1 calc GR . . . .
H32B H 0.5680 0.9021 0.4210 0.059 Uiso 1 1 calc GR . . . .
H32C H 0.6322 0.8239 0.3882 0.059 Uiso 1 1 calc GR . . . .
C34 C 0.8260(4) 1.1502(4) 0.5402(2) 0.0456(13) Uani 1 1 d . . . . .
H34A H 0.8987 1.2140 0.5365 0.055 Uiso 1 1 calc R . . . .
H34B H 0.8412 1.0905 0.5662 0.055 Uiso 1 1 calc R . . . .
C17 C 0.8119(5) 0.6715(5) -0.0557(2) 0.0550(16) Uani 1 1 d . . . . .
H17A H 0.8781 0.7379 -0.0673 0.066 Uiso 1 1 calc R . . . .
H17B H 0.8120 0.6059 -0.0824 0.066 Uiso 1 1 calc R . . . .
C35 C 0.8483(5) 1.0388(5) 0.4512(3) 0.0514(14) Uani 1 1 d . . . . .
H35A H 0.8054 0.9999 0.4131 0.062 Uiso 1 1 calc R . . . .
H35B H 0.8527 0.9794 0.4812 0.062 Uiso 1 1 calc R . . . .
C33 C 0.7388(5) 1.1909(4) 0.5707(2) 0.0560(15) Uani 1 1 d . . . . .
H33A H 0.7309 1.2561 0.5475 0.084 Uiso 1 1 calc GR . . . .
H33B H 0.7630 1.2139 0.6144 0.084 Uiso 1 1 calc GR . . . .
H33C H 0.6650 1.1295 0.5703 0.084 Uiso 1 1 calc GR . . . .
C15 C 0.9427(5) 0.6014(5) 0.0870(2) 0.0597(16) Uani 1 1 d . . . . .
H15A H 1.0097 0.5760 0.0926 0.090 Uiso 1 1 calc GR . . . .
H15B H 0.8747 0.5437 0.1032 0.090 Uiso 1 1 calc GR . . . .
H15C H 0.9557 0.6732 0.1100 0.090 Uiso 1 1 calc GR . . . .
C18 C 0.7059(5) 0.6967(5) -0.0661(2) 0.0597(16) Uani 1 1 d . . . . .
H18A H 0.6943 0.7058 -0.1114 0.089 Uiso 1 1 calc GR . . . .
H18B H 0.7102 0.7672 -0.0436 0.089 Uiso 1 1 calc GR . . . .
H18C H 0.6415 0.6340 -0.0503 0.089 Uiso 1 1 calc GR . . . .
C36 C 0.9654(5) 1.1060(5) 0.4332(3) 0.0648(17) Uani 1 1 d . . . . .
H36A H 0.9619 1.1641 0.4029 0.097 Uiso 1 1 calc GR . . . .
H36B H 1.0029 1.0557 0.4140 0.097 Uiso 1 1 calc GR . . . .
H36C H 1.0094 1.1429 0.4709 0.097 Uiso 1 1 calc GR . . . .
C16 C 0.9249(5) 0.6183(6) 0.0202(3) 0.0654(17) Uani 1 1 d . . . . .
H16A H 0.9908 0.6809 0.0044 0.078 Uiso 1 1 calc R . . . .
H16B H 0.9201 0.5482 -0.0038 0.078 Uiso 1 1 calc R . . . .

loop_
_atom_site_aniso_label
_atom_site_aniso_U_11
_atom_site_aniso_U_22
_atom_site_aniso_U_33
_atom_site_aniso_U_23
_atom_site_aniso_U_13
_atom_site_aniso_U_12
Mn2 0.0138(3) 0.0123(3) 0.0168(3) -0.0001(2) 0.0014(2) 0.0053(2)
Mn1 0.0166(3) 0.0123(3) 0.0154(3) 0.0007(2) 0.0014(2) 0.0066(2)
K4 0.0274(5) 0.0153(4) 0.0245(4) 0.0036(4) 0.0023(4) 0.0105(4)
K2 0.0256(5) 0.0150(4) 0.0253(4) -0.0020(4) 0.0014(4) 0.0095(4)
K3 0.0294(5) 0.0185(4) 0.0228(4) 0.0018(4) 0.0052(4) 0.0104(4)
K1 0.0331(5) 0.0196(4) 0.0220(4) -0.0004(4) -0.0034(4) 0.0133(4)
F5 0.0210(11) 0.0226(12) 0.0235(11) -0.0044(10) 0.0022(9) 0.0052(10)
F38 0.0213(12) 0.0244(12) 0.0234(11) 0.0044(10) 0.0020(9) 0.0063(10)
F4 0.0284(12) 0.0200(12) 0.0257(12) 0.0047(10) -0.0026(10) 0.0039(10)
F35 0.0280(12) 0.0262(13) 0.0236(12) 0.0045(10) 0.0000(10) 0.0092(11)
F47 0.0274(13) 0.0314(13) 0.0226(12) 0.0035(10) 0.0007(10) 0.0092(11)
F19 0.0216(12) 0.0330(13) 0.0331(13) -0.0084(11) -0.0023(10) 0.0094(11)
F37 0.0290(13) 0.0211(12) 0.0312(13) -0.0087(10) 0.0060(10) 0.0050(10)
F28 0.0234(12) 0.0319(13) 0.0287(12) 0.0093(11) 0.0027(10) 0.0071(11)
F45 0.0394(14) 0.0194(12) 0.0282(13) 0.0071(10) 0.0072(11) 0.0074(11)
F33 0.0306(13) 0.0304(13) 0.0320(13) 0.0063(11) -0.0031(11) 0.0170(11)
F43 0.0398(14) 0.0149(11) 0.0397(14) -0.0037(10) 0.0081(12) 0.0104(11)
F34 0.0353(14) 0.0400(15) 0.0230(12) -0.0046(11) -0.0108(11) 0.0186(12)
F6 0.0176(12) 0.0326(14) 0.0374(14) 0.0003(11) 0.0039(10) 0.0001(11)
F44 0.0184(12) 0.0230(13) 0.0562(16) 0.0068(12) 0.0125(11) 0.0007(10)
F2 0.0383(14) 0.0144(11) 0.0341(13) 0.0022(10) -0.0059(11) 0.0093(11)
F42 0.0157(12) 0.0290(13) 0.0509(15) 0.0063(12) 0.0080(11) 0.0046(10)
F26 0.0311(14) 0.0188(12) 0.0481(16) 0.0079(12) -0.0029(12) -0.0008(11)
F13 0.0537(16) 0.0320(14) 0.0208(12) -0.0049(11) 0.0023(11) 0.0213(13)
F48 0.0403(14) 0.0229(12) 0.0290(13) -0.0059(10) 0.0132(11) 0.0080(11)
F39 0.0165(12) 0.0351(14) 0.0350(13) -0.0064(11) -0.0023(10) -0.0008(11)
F12 0.0502(16) 0.0311(14) 0.0184(12) 0.0004(10) 0.0052(11) 0.0166(12)
F8 0.0196(12) 0.0324(14) 0.0494(16) -0.0094(12) -0.0011(11) 0.0126(11)
F29 0.0151(12) 0.0408(15) 0.0439(15) 0.0041(12) 0.0031(11) 0.0017(11)
F1 0.0509(16) 0.0225(13) 0.0240(12) -0.0071(10) 0.0002(11) 0.0124(12)
F21 0.0302(14) 0.0406(15) 0.0374(14) 0.0051(12) -0.0049(11) 0.0150(12)
F36 0.0350(14) 0.0413(14) 0.0214(12) -0.0065(11) 0.0002(10) 0.0241(12)
F30 0.0316(14) 0.0414(15) 0.0307(13) -0.0035(12) 0.0099(11) 0.0168(12)
F40 0.0212(12) 0.0350(14) 0.0372(14) 0.0091(11) 0.0001(10) 0.0138(11)
O5 0.0176(13) 0.0161(13) 0.0166(13) -0.0004(11) 0.0027(11) 0.0042(11)
F46 0.0290(13) 0.0258(13) 0.0291(12) 0.0031(10) 0.0131(10) 0.0025(11)
F31 0.0214(13) 0.0360(14) 0.0482(15) -0.0039(12) -0.0133(11) 0.0099(11)
O3 0.0177(13) 0.0151(13) 0.0221(14) 0.0026(11) 0.0045(11) 0.0078(11)
O12 0.0134(13) 0.0137(13) 0.0238(14) -0.0002(11) 0.0015(11) 0.0061(11)
F41 0.0281(13) 0.0310(14) 0.0528(16) -0.0091(12) 0.0067(12) 0.0171(11)
O11 0.0153(13) 0.0158(13) 0.0206(13) -0.0027(11) -0.0012(11) 0.0060(11)
F23 0.0516(17) 0.0413(15) 0.0380(15) -0.0009(13) 0.0166(13) 0.0303(14)
O10 0.0213(14) 0.0171(13) 0.0168(13) 0.0012(11) 0.0019(11) 0.0073(11)
F7 0.0211(13) 0.0329(14) 0.0654(18) -0.0126(13) -0.0150(12) 0.0081(11)
F32 0.0331(14) 0.0415(15) 0.0435(15) -0.0050(12) -0.0021(12) 0.0274(12)
F17 0.0299(14) 0.0210(13) 0.0637(18) -0.0063(13) 0.0117(13) 0.0002(11)
F20 0.0156(12) 0.0402(15) 0.0670(18) -0.0020(14) 0.0020(12) 0.0008(11)
F3 0.0247(13) 0.0266(13) 0.0561(17) -0.0125(12) -0.0164(12) 0.0039(11)
F15 0.0626(18) 0.0490(16) 0.0221(12) 0.0138(12) 0.0121(12) 0.0382(15)
F11 0.0592(17) 0.0257(13) 0.0274(13) 0.0060(11) -0.0111(12) 0.0147(13)
O4 0.0164(13) 0.0139(13) 0.0201(13) 0.0015(11) -0.0002(11) 0.0067(11)
O9 0.0149(13) 0.0153(13) 0.0191(13) 0.0018(11) -0.0019(10) 0.0078(11)
F27 0.0244(13) 0.0272(14) 0.0629(18) -0.0091(13) -0.0199(12) 0.0033(11)
O8 0.0146(13) 0.0115(13) 0.0251(14) -0.0001(11) 0.0027(11) 0.0034(11)
O2 0.0200(14) 0.0150(13) 0.0214(13) 0.0001(11) 0.0064(11) 0.0092(11)
F25 0.0394(15) 0.0234(13) 0.0503(16) -0.0167(12) -0.0074(12) 0.0115(12)
O1 0.0200(14) 0.0133(13) 0.0221(14) -0.0023(11) -0.0017(11) 0.0070(11)
F10 0.0540(17) 0.0270(14) 0.0296(13) -0.0044(11) -0.0191(12) 0.0085(13)
O13 0.0253(15) 0.0185(15) 0.0255(15) -0.0015(12) 0.0006(12) 0.0086(12)
F24 0.0419(15) 0.0445(16) 0.0539(17) 0.0119(13) 0.0135(13) 0.0332(14)
O6 0.0261(15) 0.0180(14) 0.0219(14) 0.0013(12) -0.0012(12) 0.0089(12)
F22 0.0360(15) 0.0394(16) 0.077(2) 0.0174(14) 0.0371(15) 0.0187(13)
F9 0.0403(15) 0.0343(15) 0.0604(17) 0.0072(13) -0.0127(13) 0.0243(13)
F14 0.0628(18) 0.0552(17) 0.0339(14) 0.0184(13) 0.0320(13) 0.0381(15)
F18 0.0557(18) 0.0260(14) 0.0669(19) 0.0257(13) 0.0253(15) 0.0194(13)
F16 0.0319(15) 0.0321(15) 0.087(2) 0.0157(14) 0.0371(15) 0.0095(12)
O7 0.041(2) 0.063(2) 0.054(2) -0.0225(19) -0.0063(17) 0.0338(18)
O14 0.0378(18) 0.051(2) 0.0393(19) 0.0102(16) -0.0081(15) 0.0196(17)
C13 0.0127(19) 0.021(2) 0.019(2) -0.0017(17) 0.0008(15) 0.0037(16)
C26 0.0160(19) 0.0148(19) 0.023(2) -0.0020(16) 0.0016(16) 0.0056(16)
C29 0.019(2) 0.0140(19) 0.0208(19) 0.0006(16) 0.0027(16) 0.0069(16)
C31 0.0152(19) 0.023(2) 0.022(2) 0.0021(17) 0.0012(16) 0.0053(17)
C20 0.020(2) 0.017(2) 0.022(2) -0.0023(16) -0.0047(16) 0.0081(17)
C28 0.024(2) 0.019(2) 0.031(2) 0.0010(18) 0.0049(18) 0.0051(18)
C4 0.022(2) 0.0125(19) 0.024(2) -0.0012(16) -0.0057(17) 0.0072(17)
C23 0.018(2) 0.019(2) 0.022(2) -0.0001(16) -0.0031(16) 0.0070(17)
C3 0.024(2) 0.015(2) 0.030(2) -0.0016(18) -0.0046(18) 0.0043(17)
C2 0.0154(19) 0.018(2) 0.025(2) -0.0030(17) -0.0050(16) 0.0073(16)
C30 0.015(2) 0.023(2) 0.026(2) -0.0011(18) 0.0029(17) 0.0046(17)
C21 0.027(2) 0.027(2) 0.020(2) -0.0028(18) -0.0048(18) 0.0131(19)
C1 0.0136(19) 0.017(2) 0.028(2) -0.0002(17) -0.0010(16) 0.0008(16)
C22 0.015(2) 0.028(2) 0.031(2) -0.0010(19) 0.0023(17) 0.0086(18)
C10 0.022(2) 0.019(2) 0.027(2) 0.0051(17) 0.0087(17) 0.0109(18)
C27 0.0129(19) 0.022(2) 0.037(2) -0.0027(19) 0.0065(18) 0.0043(17)
C25 0.024(2) 0.017(2) 0.028(2) 0.0002(18) 0.0074(18) 0.0043(18)
C8 0.021(2) 0.020(2) 0.025(2) 0.0047(17) 0.0106(17) 0.0113(17)
C24 0.020(2) 0.024(2) 0.031(2) -0.0063(19) -0.0058(18) 0.0112(18)
C12 0.012(2) 0.028(2) 0.042(3) 0.002(2) 0.0028(18) 0.0064(18)
C6 0.021(2) 0.021(2) 0.046(3) -0.005(2) -0.010(2) 0.0071(18)
C5 0.040(3) 0.018(2) 0.028(2) 0.0030(18) -0.007(2) 0.010(2)
C19 0.023(2) 0.022(2) 0.037(2) -0.005(2) -0.0078(19) 0.0072(18)
C9 0.030(2) 0.024(2) 0.052(3) 0.013(2) 0.021(2) 0.012(2)
C7 0.045(3) 0.038(3) 0.027(2) 0.011(2) 0.016(2) 0.028(2)
C11 0.028(2) 0.034(3) 0.043(3) 0.011(2) 0.015(2) 0.019(2)
C14 0.058(3) 0.042(3) 0.026(2) -0.005(2) -0.001(2) 0.021(3)
C32 0.050(3) 0.042(3) 0.030(2) 0.005(2) 0.005(2) 0.020(2)
C34 0.040(3) 0.038(3) 0.047(3) 0.009(2) -0.015(2) -0.003(2)
C17 0.056(3) 0.049(3) 0.042(3) -0.025(3) 0.030(3) -0.010(3)
C35 0.054(3) 0.052(3) 0.056(3) 0.008(3) -0.003(3) 0.028(3)
C33 0.084(4) 0.034(3) 0.036(3) 0.004(2) -0.004(3) -0.001(3)
C15 0.073(4) 0.074(4) 0.045(3) 0.002(3) 0.001(3) 0.041(4)
C18 0.082(4) 0.062(4) 0.036(3) -0.003(3) 0.004(3) 0.024(3)
C36 0.047(3) 0.077(4) 0.071(4) 0.019(3) 0.011(3) 0.020(3)
C16 0.064(4) 0.078(4) 0.065(4) -0.006(3) 0.015(3) 0.038(4)

loop_
_atom_type_symbol
_atom_type_description
_atom_type_scat_dispersion_real
_atom_type_scat_dispersion_imag
_atom_type_scat_source
C C 0.0033 0.0016 'International Tables Vol C Tables 4.2.6.8 and 6.1.1.4'
H H 0.0000 0.0000 'International Tables Vol C Tables 4.2.6.8 and 6.1.1.4'
F F 0.0171 0.0103 'International Tables Vol C Tables 4.2.6.8 and 6.1.1.4'
K K 0.2009 0.2494 'International Tables Vol C Tables 4.2.6.8 and 6.1.1.4'
Mn Mn 0.3368 0.7283 'International Tables Vol C Tables 4.2.6.8 and 6.1.1.4'
O O 0.0106 0.0060 'International Tables Vol C Tables 4.2.6.8 and 6.1.1.4'

loop_
_geom_angle_atom_site_label_1
_geom_angle_atom_site_label_2
_geom_angle_atom_site_label_3
_geom_angle
_geom_angle_site_symmetry_1
_geom_angle_site_symmetry_3
_geom_angle_publ_flag
K4 Mn2 K3 63.39(2) . . ?
K2 Mn2 K4 121.98(2) . . ?
K2 Mn2 K3 173.61(3) . . ?
O12 Mn2 K4 149.99(8) . . ?
O12 Mn2 K2 52.41(7) . . ?
O12 Mn2 K3 125.17(7) . . ?
O12 Mn2 O11 92.53(10) . . ?
O12 Mn2 O10 107.44(10) . . ?
O12 Mn2 O9 160.25(11) . . ?
O12 Mn2 O8 84.28(10) . . ?
O11 Mn2 K4 102.23(8) . . ?
O11 Mn2 K2 48.72(7) . . ?
O11 Mn2 K3 128.69(8) . . ?
O11 Mn2 O10 98.26(10) . . ?
O11 Mn2 O9 83.42(10) . . ?
O10 Mn2 K4 45.07(7) . . ?
O10 Mn2 K2 85.39(7) . . ?
O10 Mn2 K3 100.96(7) . . ?
O9 Mn2 K4 49.17(7) . . ?
O9 Mn2 K2 130.84(7) . . ?
O9 Mn2 K3 48.89(7) . . ?
O9 Mn2 O10 92.29(10) . . ?
O8 Mn2 K4 87.97(7) . . ?
O8 Mn2 K2 134.78(8) . . ?
O8 Mn2 K3 45.55(7) . . ?
O8 Mn2 O11 163.84(11) . . ?
O8 Mn2 O10 97.81(10) . . ?
O8 Mn2 O9 94.24(10) . . ?
K4 Mn1 K2 120.68(2) . 1_545 ?
K4 Mn1 K1 174.97(3) . 1_545 ?
K2 Mn1 K1 62.64(2) 1_545 1_545 ?
O5 Mn1 K4 83.93(7) . . ?
O5 Mn1 K2 45.21(7) . 1_545 ?
O5 Mn1 K1 100.73(7) . 1_545 ?
O3 Mn1 K4 49.22(7) . . ?
O3 Mn1 K2 103.35(8) . 1_545 ?
O3 Mn1 K1 127.40(8) . 1_545 ?
O3 Mn1 O5 99.74(10) . . ?
O3 Mn1 O2 83.41(10) . . ?
O4 Mn1 K4 52.96(7) . . ?
O4 Mn1 K2 149.05(8) . 1_545 ?
O4 Mn1 K1 126.57(8) . 1_545 ?
O4 Mn1 O5 106.34(10) . . ?
O4 Mn1 O3 92.27(10) . . ?
O4 Mn1 O2 161.56(10) . . ?
O4 Mn1 O1 84.30(10) . . ?
O2 Mn1 K4 130.43(8) . . ?
O2 Mn1 K2 48.86(7) . 1_545 ?
O2 Mn1 K1 48.04(7) . 1_545 ?
O2 Mn1 O5 92.07(10) . . ?
O1 Mn1 K4 135.19(8) . . ?
O1 Mn1 K2 88.02(7) . 1_545 ?
O1 Mn1 K1 46.48(8) . 1_545 ?
O1 Mn1 O5 97.97(10) . . ?
O1 Mn1 O3 162.21(11) . . ?
O1 Mn1 O2 94.34(11) . . ?
Mn2 K4 K3 58.965(19) . . ?
Mn1 K4 Mn2 147.95(3) . . ?
Mn1 K4 K3 100.41(2) . . ?
F28 K4 Mn2 62.99(5) . . ?
F28 K4 Mn1 147.86(5) . . ?
F28 K4 K3 108.73(5) . . ?
F28 K4 F26 51.96(7) . . ?
F28 K4 F21 85.37(7) . . ?
F28 K4 O9 61.67(7) . . ?
F26 K4 Mn2 82.31(5) . . ?
F26 K4 Mn1 121.61(5) . . ?
F26 K4 K3 82.34(5) . . ?
F26 K4 F21 51.87(6) . . ?
F21 K4 Mn2 134.18(5) . . ?
F21 K4 Mn1 72.80(4) . . ?
F21 K4 K3 107.87(5) . . ?
O3 K4 Mn2 172.94(6) . . ?
O3 K4 Mn1 33.07(5) . . ?
O3 K4 K3 126.97(6) . . ?
O3 K4 F28 114.97(7) . . ?
O3 K4 F26 101.78(7) . . ?
O3 K4 F21 50.26(7) . . ?
O3 K4 O10 139.17(8) . . ?
O3 K4 O4 60.61(7) . . ?
O3 K4 O9 155.13(8) . . ?
O3 K4 O6 85.41(8) . . ?
O10 K4 Mn2 33.79(5) . . ?
O10 K4 Mn1 133.73(6) . . ?
O10 K4 K3 87.30(6) . . ?
O10 K4 F28 62.49(7) . . ?
O10 K4 F26 104.59(7) . . ?
O10 K4 F21 147.64(7) . . ?
O10 K4 O4 102.05(8) . . ?
O10 K4 O9 63.68(7) . . ?
O10 K4 O6 129.13(8) . . ?
O4 K4 Mn2 117.69(6) . . ?
O4 K4 Mn1 32.94(5) . . ?
O4 K4 K3 91.93(6) . . ?
O4 K4 F28 152.60(8) . . ?
O4 K4 F26 152.41(7) . . ?
O4 K4 F21 105.69(7) . . ?
O4 K4 O9 134.55(7) . . ?
O9 K4 Mn2 31.05(5) . . ?
O9 K4 Mn1 146.45(6) . . ?
O9 K4 K3 47.16(5) . . ?
O9 K4 F26 55.61(7) . . ?
O9 K4 F21 105.64(7) . . ?
O6 K4 Mn2 101.01(6) . . ?
O6 K4 Mn1 66.24(6) . . ?
O6 K4 K3 42.54(6) . . ?
O6 K4 F28 130.39(8) . . ?
O6 K4 F26 80.70(8) . . ?
O6 K4 F21 74.02(7) . . ?
O6 K4 O4 77.02(8) . . ?
O6 K4 O9 80.94(7) . . ?
Mn2 K2 Mn1 148.11(3) . 1_565 ?
Mn2 K2 K1 100.06(3) . . ?
Mn1 K2 K1 58.736(19) 1_565 . ?
F19 K2 Mn2 148.79(6) 1_565 . ?
F19 K2 Mn1 62.16(5) 1_565 1_565 ?
F19 K2 K1 108.09(5) 1_565 . ?
F19 K2 F17 52.45(7) 1_565 1_565 ?
F19 K2 O2 61.45(7) 1_565 1_565 ?
O5 K2 Mn2 134.82(6) 1_565 . ?
O5 K2 Mn1 33.93(5) 1_565 1_565 ?
O5 K2 K1 87.44(6) 1_565 . ?
O5 K2 F19 61.20(7) 1_565 1_565 ?
O5 K2 O12 103.00(8) 1_565 . ?
O5 K2 F17 104.46(7) 1_565 1_565 ?
O5 K2 O2 63.64(7) 1_565 1_565 ?
O5 K2 O13 130.36(8) 1_565 . ?
O12 K2 Mn2 32.95(5) . . ?
O12 K2 Mn1 118.26(6) . 1_565 ?
O12 K2 K1 92.17(6) . . ?
O12 K2 F19 152.74(8) . 1_565 ?
O12 K2 F17 151.73(7) . 1_565 ?
O12 K2 O2 134.56(8) . 1_565 ?
O11 K2 Mn2 32.84(5) . . ?
O11 K2 Mn1 175.79(6) . 1_565 ?
O11 K2 K1 125.02(6) . . ?
O11 K2 F19 116.29(8) . 1_565 ?
O11 K2 O5 141.92(8) . 1_565 ?
O11 K2 O12 61.07(7) . . ?
O11 K2 F17 99.61(7) . 1_565 ?
O11 K2 O2 152.66(8) . 1_565 ?
O11 K2 O13 82.32(8) . . ?
F17 K2 Mn2 120.65(5) 1_565 . ?
F17 K2 Mn1 82.52(5) 1_565 1_565 ?
F17 K2 K1 82.50(6) 1_565 . ?
O2 K2 Mn2 145.53(6) 1_565 . ?
O2 K2 Mn1 30.90(5) 1_565 1_565 ?
O2 K2 K1 46.71(5) 1_565 . ?
O2 K2 F17 56.13(7) 1_565 1_565 ?
O13 K2 Mn2 65.16(6) . . ?
O13 K2 Mn1 101.66(6) . 1_565 ?
O13 K2 K1 43.51(6) . . ?
O13 K2 F19 130.28(8) . 1_565 ?
O13 K2 O12 76.98(8) . . ?
O13 K2 F17 80.22(8) . 1_565 ?
O13 K2 O2 81.15(8) . 1_565 ?
Mn2 K3 K4 57.646(19) . . ?
F4 K3 Mn2 83.99(5) . . ?
F4 K3 K4 59.81(5) . . ?
F4 K3 F36 150.95(7) . . ?
F48 K3 Mn2 72.67(5) . . ?
F48 K3 K4 128.55(5) . . ?
F48 K3 F4 105.36(7) . . ?
F48 K3 F36 76.07(7) . . ?
F36 K3 Mn2 68.53(4) . . ?
F36 K3 K4 96.02(5) . . ?
O9 K3 Mn2 30.47(5) . . ?
O9 K3 K4 46.39(5) . . ?
O9 K3 F4 97.35(7) . . ?
O9 K3 F48 95.32(7) . . ?
O9 K3 F36 53.99(6) . . ?
O8 K3 Mn2 29.27(5) . . ?
O8 K3 K4 73.34(5) . . ?
O8 K3 F4 69.57(7) . . ?
O8 K3 F48 56.03(7) . . ?
O8 K3 F36 89.03(7) . . ?
O8 K3 O9 59.64(7) . . ?
O6 K3 Mn2 100.17(6) . . ?
O6 K3 K4 43.02(6) . . ?
O6 K3 F4 66.39(7) . . ?
O6 K3 F48 170.02(8) . . ?
O6 K3 F36 108.21(8) . . ?
O6 K3 O9 80.67(7) . . ?
O6 K3 O8 114.44(8) . . ?
O6 K3 O7 110.48(10) . . ?
O7 K3 Mn2 149.34(8) . . ?
O7 K3 K4 152.59(8) . . ?
O7 K3 F4 107.70(9) . . ?
O7 K3 F48 76.87(9) . . ?
O7 K3 F36 100.92(9) . . ?
O7 K3 O9 154.90(9) . . ?
O7 K3 O8 127.92(10) . . ?
Mn1 K1 K2 58.622(19) 1_565 . ?
F37 K1 Mn1 85.06(5) . 1_565 ?
F37 K1 K2 60.42(5) . . ?
F37 K1 F15 153.81(7) . 1_565 ?
F37 K1 F11 105.43(7) . 1_565 ?
F15 K1 Mn1 70.29(5) 1_565 1_565 ?
F15 K1 K2 97.84(6) 1_565 . ?
F15 K1 F11 76.14(8) 1_565 1_565 ?
F11 K1 Mn1 72.56(5) 1_565 1_565 ?
F11 K1 K2 129.37(5) 1_565 . ?
O2 K1 Mn1 30.75(5) 1_565 1_565 ?
O2 K1 K2 47.22(5) 1_565 . ?
O2 K1 F37 98.62(7) 1_565 . ?
O2 K1 F15 55.49(7) 1_565 1_565 ?
O2 K1 F11 95.37(7) 1_565 1_565 ?
O1 K1 Mn1 29.84(5) 1_565 1_565 ?
O1 K1 K2 74.60(6) 1_565 . ?
O1 K1 F37 70.20(7) 1_565 . ?
O1 K1 F15 90.92(7) 1_565 1_565 ?
O1 K1 F11 55.62(7) 1_565 1_565 ?
O1 K1 O2 60.50(7) 1_565 1_565 ?
O13 K1 Mn1 102.61(6) . 1_565 ?
O13 K1 K2 44.59(6) . . ?
O13 K1 F37 67.60(7) . . ?
O13 K1 F15 108.40(9) . 1_565 ?
O13 K1 F11 172.15(8) . 1_565 ?
O13 K1 O2 82.50(8) . 1_565 ?
O13 K1 O1 117.24(8) . 1_565 ?
O14 K1 Mn1 159.33(8) . 1_565 ?
O14 K1 K2 141.16(8) . . ?
O14 K1 F37 100.67(9) . . ?
O14 K1 F15 105.52(9) . 1_565 ?
O14 K1 F11 86.77(9) . 1_565 ?
O14 K1 O2 159.27(9) . 1_565 ?
O14 K1 O1 134.22(10) . 1_565 ?
O14 K1 O13 97.91(10) . . ?
C1 F4 K3 140.9(2) . . ?
C12 F19 K2 148.1(2) . 1_545 ?
C30 F37 K1 141.5(2) . . ?
C22 F28 K4 149.5(2) . . ?
C19 F26 K4 119.1(2) . . ?
C25 F48 K3 121.8(2) . . ?
C12 F21 K4 113.1(2) . . ?
C21 F36 K3 122.5(2) . . ?
Mn1 O5 K2 100.86(9) . 1_545 ?
C13 O5 Mn1 130.4(2) . . ?
C13 O5 K2 126.2(2) . 1_545 ?
Mn1 O3 K4 97.71(10) . . ?
C10 O3 Mn1 117.3(2) . . ?
C10 O3 K4 139.4(2) . . ?
Mn2 O12 K2 94.64(9) . . ?
C29 O12 Mn2 116.3(2) . . ?
C29 O12 K2 140.5(2) . . ?
Mn2 O11 K2 98.44(10) . . ?
C23 O11 Mn2 117.7(2) . . ?
C23 O11 K2 140.7(2) . . ?
Mn2 O10 K4 101.14(9) . . ?
C31 O10 Mn2 129.8(2) . . ?
C31 O10 K4 125.1(2) . . ?
C9 F17 K2 119.8(2) . 1_545 ?
C7 F15 K1 122.7(2) . 1_545 ?
C5 F11 K1 120.4(2) . 1_545 ?
Mn1 O4 K4 94.11(9) . . ?
C2 O4 Mn1 116.6(2) . . ?
C2 O4 K4 141.3(2) . . ?
Mn2 O9 K4 99.78(9) . . ?
Mn2 O9 K3 100.64(9) . . ?
K4 O9 K3 86.45(7) . . ?
C20 O9 Mn2 113.0(2) . . ?
C20 O9 K4 124.4(2) . . ?
C20 O9 K3 126.6(2) . . ?
Mn2 O8 K3 105.19(10) . . ?
C26 O8 Mn2 115.7(2) . . ?
C26 O8 K3 125.5(2) . . ?
Mn1 O2 K2 100.24(9) . 1_545 ?
Mn1 O2 K1 101.21(10) . 1_545 ?
K1 O2 K2 86.07(7) 1_545 1_545 ?
C8 O2 Mn1 113.4(2) . . ?
C8 O2 K2 124.4(2) . 1_545 ?
C8 O2 K1 125.7(2) . 1_545 ?
Mn1 O1 K1 103.68(10) . 1_545 ?
C4 O1 Mn1 115.8(2) . . ?
C4 O1 K1 126.5(2) . 1_545 ?
K1 O13 K2 91.91(8) . . ?
C31 O13 K2 130.6(2) . . ?
C31 O13 K1 134.4(2) . . ?
K3 O6 K4 94.43(8) . . ?
C13 O6 K4 129.4(2) . . ?
C13 O6 K3 133.0(2) . . ?
C17 O7 K3 122.8(3) . . ?
C16 O7 K3 125.6(3) . . ?
C16 O7 C17 108.8(4) . . ?
C34 O14 K1 124.2(3) . . ?
C34 O14 C35 114.7(4) . . ?
C35 O14 K1 114.6(3) . . ?
O5 C13 C14 115.1(3) . . ?
O6 C13 O5 125.3(3) . . ?
O6 C13 C14 119.6(3) . . ?
O8 C26 C29 106.4(3) . . ?
O8 C26 C27 107.5(3) . . ?
O8 C26 C25 105.8(3) . . ?
C27 C26 C29 116.7(3) . . ?
C25 C26 C29 112.4(3) . . ?
C25 C26 C27 107.4(3) . . ?
O12 C29 C26 106.1(3) . . ?
O12 C29 C28 106.9(3) . . ?
O12 C29 C30 107.1(3) . . ?
C28 C29 C26 116.9(3) . . ?
C30 C29 C26 112.4(3) . . ?
C30 C29 C28 106.9(3) . . ?
O10 C31 C32 114.8(3) . . ?
O13 C31 O10 124.5(3) . . ?
O13 C31 C32 120.7(4) . . ?
O9 C20 C23 106.0(3) . . ?
O9 C20 C21 106.1(3) . . ?
O9 C20 C19 107.8(3) . . ?
C21 C20 C23 112.0(3) . . ?
C19 C20 C23 117.3(3) . . ?
C19 C20 C21 107.0(3) . . ?
F45 C28 F43 106.3(3) . . ?
F45 C28 F44 107.6(3) . . ?
F45 C28 C29 112.7(3) . . ?
F43 C28 C29 110.7(3) . . ?
F44 C28 F43 107.1(3) . . ?
F44 C28 C29 112.1(3) . . ?
O1 C4 C2 105.8(3) . . ?
O1 C4 C6 107.8(3) . . ?
O1 C4 C5 106.0(3) . . ?
C6 C4 C2 117.2(3) . . ?
C6 C4 C5 107.3(3) . . ?
C5 C4 C2 112.1(3) . . ?
O11 C23 C20 105.6(3) . . ?
O11 C23 C22 107.7(3) . . ?
O11 C23 C24 106.7(3) . . ?
C22 C23 C20 113.0(3) . . ?
C22 C23 C24 107.1(3) . . ?
C24 C23 C20 116.2(3) . . ?
F2 C3 F3 107.2(3) . . ?
F2 C3 C2 110.6(3) . . ?
F1 C3 F2 105.8(3) . . ?
F1 C3 F3 107.2(3) . . ?
F1 C3 C2 113.1(3) . . ?
F3 C3 C2 112.6(3) . . ?
O4 C2 C4 106.4(3) . . ?
O4 C2 C3 107.3(3) . . ?
O4 C2 C1 107.0(3) . . ?
C3 C2 C4 116.9(3) . . ?
C3 C2 C1 107.0(3) . . ?
C1 C2 C4 111.9(3) . . ?
F38 C30 F37 105.6(3) . . ?
F38 C30 C29 111.7(3) . . ?
F37 C30 C29 110.6(3) . . ?
F39 C30 F38 108.4(3) . . ?
F39 C30 F37 106.5(3) . . ?
F39 C30 C29 113.6(3) . . ?
F35 C21 F34 108.6(3) . . ?
F35 C21 F36 105.6(3) . . ?
F35 C21 C20 110.9(3) . . ?
F34 C21 F36 106.6(3) . . ?
F34 C21 C20 113.9(3) . . ?
F36 C21 C20 110.8(3) . . ?
F5 C1 F4 106.1(3) . . ?
F5 C1 F6 108.6(3) . . ?
F5 C1 C2 111.5(3) . . ?
F4 C1 C2 110.2(3) . . ?
F6 C1 F4 106.7(3) . . ?
F6 C1 C2 113.5(3) . . ?
F28 C22 C23 112.5(3) . . ?
F29 C22 F28 107.2(3) . . ?
F29 C22 C23 112.4(3) . . ?
F30 C22 F28 105.8(3) . . ?
F30 C22 F29 107.9(3) . . ?
F30 C22 C23 110.7(3) . . ?
O3 C10 C8 105.6(3) . . ?
O3 C10 C12 107.8(3) . . ?
O3 C10 C11 106.4(3) . . ?
C12 C10 C8 113.1(3) . . ?
C12 C10 C11 107.2(3) . . ?
C11 C10 C8 116.2(3) . . ?
F42 C27 F41 106.9(3) . . ?
F42 C27 C26 111.8(3) . . ?
F40 C27 F42 107.9(3) . . ?
F40 C27 F41 106.5(3) . . ?
F40 C27 C26 113.3(3) . . ?
F41 C27 C26 110.0(3) . . ?
F47 C25 F48 105.2(3) . . ?
F47 C25 F46 108.4(3) . . ?
F47 C25 C26 111.2(3) . . ?
F48 C25 C26 110.7(3) . . ?
F46 C25 F48 106.9(3) . . ?
F46 C25 C26 113.9(3) . . ?
O2 C8 C10 106.1(3) . . ?
O2 C8 C9 107.4(3) . . ?
O2 C8 C7 106.9(3) . . ?
C9 C8 C10 116.9(3) . . ?
C7 C8 C10 112.2(3) . . ?
C7 C8 C9 106.8(3) . . ?
F33 C24 F31 107.4(3) . . ?
F33 C24 F32 106.0(3) . . ?
F33 C24 C23 112.4(3) . . ?
F31 C24 C23 113.5(3) . . ?
F32 C24 F31 107.0(3) . . ?
F32 C24 C23 110.1(3) . . ?
F19 C12 C10 112.8(3) . . ?
F21 C12 F19 104.9(3) . . ?
F21 C12 C10 110.7(3) . . ?
F20 C12 F19 107.0(3) . . ?
F20 C12 F21 108.0(3) . . ?
F20 C12 C10 113.0(3) . . ?
F8 C6 F7 107.4(3) . . ?
F8 C6 F9 106.0(3) . . ?
F8 C6 C4 113.0(3) . . ?
F7 C6 C4 112.5(3) . . ?
F9 C6 F7 106.6(3) . . ?
F9 C6 C4 110.9(3) . . ?
F12 C5 F11 105.4(3) . . ?
F12 C5 F10 108.4(3) . . ?
F12 C5 C4 111.4(3) . . ?
F11 C5 C4 110.7(3) . . ?
F10 C5 F11 106.3(3) . . ?
F10 C5 C4 114.2(3) . . ?
F26 C19 F25 105.8(3) . . ?
F26 C19 C20 111.8(3) . . ?
F27 C19 F26 107.6(3) . . ?
F27 C19 F25 106.8(3) . . ?
F27 C19 C20 113.4(3) . . ?
F25 C19 C20 111.0(3) . . ?
F17 C9 F18 106.5(3) . . ?
F17 C9 C8 111.8(3) . . ?
F18 C9 C8 110.7(4) . . ?
F16 C9 F17 107.5(4) . . ?
F16 C9 F18 107.5(3) . . ?
F16 C9 C8 112.6(3) . . ?
F13 C7 F15 104.4(4) . . ?
F13 C7 C8 111.5(3) . . ?
F15 C7 C8 110.5(3) . . ?
F14 C7 F13 108.6(3) . . ?
F14 C7 F15 106.6(3) . . ?
F14 C7 C8 114.5(4) . . ?
F23 C11 F24 106.4(3) . . ?
F23 C11 F22 107.9(4) . . ?
F23 C11 C10 112.4(3) . . ?
F24 C11 C10 110.0(3) . . ?
F22 C11 F24 107.1(3) . . ?
F22 C11 C10 112.7(3) . . ?
C13 C14 H14A 109.5 . . ?
C13 C14 H14B 109.5 . . ?
C13 C14 H14C 109.5 . . ?
H14A C14 H14B 109.5 . . ?
H14A C14 H14C 109.5 . . ?
H14B C14 H14C 109.5 . . ?
C31 C32 H32A 109.5 . . ?
C31 C32 H32B 109.5 . . ?
C31 C32 H32C 109.5 . . ?
H32A C32 H32B 109.5 . . ?
H32A C32 H32C 109.5 . . ?
H32B C32 H32C 109.5 . . ?
O14 C34 H34A 109.9 . . ?
O14 C34 H34B 109.9 . . ?
O14 C34 C33 109.1(4) . . ?
H34A C34 H34B 108.3 . . ?
C33 C34 H34A 109.9 . . ?
C33 C34 H34B 109.9 . . ?
O7 C17 H17A 109.9 . . ?
O7 C17 H17B 109.9 . . ?
H17A C17 H17B 108.3 . . ?
C18 C17 O7 108.9(4) . . ?
C18 C17 H17A 109.9 . . ?
C18 C17 H17B 109.9 . . ?
O14 C35 H35A 108.8 . . ?
O14 C35 H35B 108.8 . . ?
O14 C35 C36 113.6(5) . . ?
H35A C35 H35B 107.7 . . ?
C36 C35 H35A 108.8 . . ?
C36 C35 H35B 108.8 . . ?
C34 C33 H33A 109.5 . . ?
C34 C33 H33B 109.5 . . ?
C34 C33 H33C 109.5 . . ?
H33A C33 H33B 109.5 . . ?
H33A C33 H33C 109.5 . . ?
H33B C33 H33C 109.5 . . ?
H15A C15 H15B 109.5 . . ?
H15A C15 H15C 109.5 . . ?
H15B C15 H15C 109.5 . . ?
C16 C15 H15A 109.5 . . ?
C16 C15 H15B 109.5 . . ?
C16 C15 H15C 109.5 . . ?
C17 C18 H18A 109.5 . . ?
C17 C18 H18B 109.5 . . ?
C17 C18 H18C 109.5 . . ?
H18A C18 H18B 109.5 . . ?
H18A C18 H18C 109.5 . . ?
H18B C18 H18C 109.5 . . ?
C35 C36 H36A 109.5 . . ?
C35 C36 H36B 109.5 . . ?
C35 C36 H36C 109.5 . . ?
H36A C36 H36B 109.5 . . ?
H36A C36 H36C 109.5 . . ?
H36B C36 H36C 109.5 . . ?
O7 C16 C15 110.4(4) . . ?
O7 C16 H16A 109.6 . . ?
O7 C16 H16B 109.6 . . ?
C15 C16 H16A 109.6 . . ?
C15 C16 H16B 109.6 . . ?
H16A C16 H16B 108.1 . . ?

loop_
_geom_bond_atom_site_label_1
_geom_bond_atom_site_label_2
_geom_bond_distance
_geom_bond_site_symmetry_2
_geom_bond_publ_flag
Mn2 K4 3.6801(10) . ?
Mn2 K2 3.4583(10) . ?
Mn2 K3 3.7328(10) . ?
Mn2 O12 1.887(2) . ?
Mn2 O11 1.896(2) . ?
Mn2 O10 2.086(2) . ?
Mn2 O9 1.926(2) . ?
Mn2 O8 1.891(2) . ?
Mn1 K4 3.4465(10) . ?
Mn1 K2 3.6846(10) 1_545 ?
Mn1 K1 3.6889(10) 1_545 ?
Mn1 O5 2.094(2) . ?
Mn1 O3 1.898(2) . ?
Mn1 O4 1.879(2) . ?
Mn1 O2 1.923(2) . ?
Mn1 O1 1.889(2) . ?
K4 K3 3.8949(12) . ?
K4 F28 2.771(2) . ?
K4 F26 2.991(3) . ?
K4 F21 3.380(3) . ?
K4 O3 2.633(2) . ?
K4 O10 2.655(3) . ?
K4 O4 2.758(2) . ?
K4 O9 2.826(2) . ?
K4 O6 2.665(3) . ?
K2 Mn1 3.6846(10) 1_565 ?
K2 K1 3.8330(12) . ?
K2 F19 2.800(2) 1_565 ?
K2 O5 2.663(3) 1_565 ?
K2 O12 2.749(2) . ?
K2 O11 2.627(2) . ?
K2 F17 2.931(3) 1_565 ?
K2 O2 2.820(2) 1_565 ?
K2 O13 2.692(3) . ?
K3 F4 2.916(2) . ?
K3 F48 2.864(2) . ?
K3 F36 2.974(2) . ?
K3 O9 2.862(2) . ?
K3 O8 2.761(2) . ?
K3 O6 2.641(3) . ?
K3 O7 2.713(3) . ?
K1 Mn1 3.6890(10) 1_565 ?
K1 F37 2.860(2) . ?
K1 F15 2.882(2) 1_565 ?
K1 F11 2.921(3) 1_565 ?
K1 O2 2.797(3) 1_565 ?
K1 O1 2.753(3) 1_565 ?
K1 O13 2.640(3) . ?
K1 O14 2.626(3) . ?
F5 C1 1.326(4) . ?
F38 C30 1.335(4) . ?
F4 C1 1.347(4) . ?
F35 C21 1.329(4) . ?
F47 C25 1.335(5) . ?
F19 K2 2.800(2) 1_545 ?
F19 C12 1.353(4) . ?
F37 C30 1.352(4) . ?
F28 C22 1.342(4) . ?
F45 C28 1.331(5) . ?
F33 C24 1.328(5) . ?
F43 C28 1.337(4) . ?
F34 C21 1.335(4) . ?
F6 C1 1.332(4) . ?
F44 C28 1.337(4) . ?
F2 C3 1.335(4) . ?
F42 C27 1.341(4) . ?
F26 C19 1.333(5) . ?
F13 C7 1.330(5) . ?
F48 C25 1.348(4) . ?
F39 C30 1.335(4) . ?
F12 C5 1.326(5) . ?
F8 C6 1.328(5) . ?
F29 C22 1.340(4) . ?
F1 C3 1.327(5) . ?
F21 C12 1.336(5) . ?
F36 C21 1.346(4) . ?
F30 C22 1.331(4) . ?
F40 C27 1.319(5) . ?
O5 K2 2.663(3) 1_545 ?
O5 C13 1.279(4) . ?
F46 C25 1.336(4) . ?
F31 C24 1.336(4) . ?
O3 C10 1.381(4) . ?
O12 C29 1.388(4) . ?
F41 C27 1.342(4) . ?
O11 C23 1.382(4) . ?
F23 C11 1.321(5) . ?
O10 C31 1.287(4) . ?
F7 C6 1.348(5) . ?
F32 C24 1.335(4) . ?
F17 K2 2.931(3) 1_545 ?
F17 C9 1.333(5) . ?
F20 C12 1.336(4) . ?
F3 C3 1.341(4) . ?
F15 K1 2.882(2) 1_545 ?
F15 C7 1.360(5) . ?
F11 K1 2.921(3) 1_545 ?
F11 C5 1.345(5) . ?
O4 C2 1.383(4) . ?
O9 C20 1.394(4) . ?
F27 C19 1.331(5) . ?
O8 C26 1.390(4) . ?
O2 K2 2.820(2) 1_545 ?
O2 K1 2.797(3) 1_545 ?
O2 C8 1.386(4) . ?
F25 C19 1.342(5) . ?
O1 K1 2.753(3) 1_545 ?
O1 C4 1.389(4) . ?
F10 C5 1.339(5) . ?
O13 C31 1.238(4) . ?
F24 C11 1.339(5) . ?
O6 C13 1.239(4) . ?
F22 C11 1.335(5) . ?
F9 C6 1.338(5) . ?
F14 C7 1.326(5) . ?
F18 C9 1.335(5) . ?
F16 C9 1.329(5) . ?
O7 C17 1.450(6) . ?
O7 C16 1.432(6) . ?
O14 C34 1.404(6) . ?
O14 C35 1.451(6) . ?
C13 C14 1.517(5) . ?
C26 C29 1.626(5) . ?
C26 C27 1.565(5) . ?
C26 C25 1.563(5) . ?
C29 C28 1.564(5) . ?
C29 C30 1.564(5) . ?
C31 C32 1.507(6) . ?
C20 C23 1.629(5) . ?
C20 C21 1.561(5) . ?
C20 C19 1.556(5) . ?
C4 C2 1.632(5) . ?
C4 C6 1.552(5) . ?
C4 C5 1.561(6) . ?
C23 C22 1.556(5) . ?
C23 C24 1.567(5) . ?
C3 C2 1.563(5) . ?
C2 C1 1.568(5) . ?
C10 C8 1.631(5) . ?
C10 C12 1.553(6) . ?
C10 C11 1.573(5) . ?
C8 C9 1.568(6) . ?
C8 C7 1.554(6) . ?
C14 H14A 0.9800 . ?
C14 H14B 0.9800 . ?
C14 H14C 0.9800 . ?
C32 H32A 0.9800 . ?
C32 H32B 0.9800 . ?
C32 H32C 0.9800 . ?
C34 H34A 0.9900 . ?
C34 H34B 0.9900 . ?
C34 C33 1.483(7) . ?
C17 H17A 0.9900 . ?
C17 H17B 0.9900 . ?
C17 C18 1.452(8) . ?
C35 H35A 0.9900 . ?
C35 H35B 0.9900 . ?
C35 C36 1.473(7) . ?
C33 H33A 0.9800 . ?
C33 H33B 0.9800 . ?
C33 H33C 0.9800 . ?
C15 H15A 0.9800 . ?
C15 H15B 0.9800 . ?
C15 H15C 0.9800 . ?
C15 C16 1.454(8) . ?
C18 H18A 0.9800 . ?
C18 H18B 0.9800 . ?
C18 H18C 0.9800 . ?
C36 H36A 0.9800 . ?
C36 H36B 0.9800 . ?
C36 H36C 0.9800 . ?
C16 H16A 0.9900 . ?
C16 H16B 0.9900 . ?

loop_
_geom_torsion_atom_site_label_1
_geom_torsion_atom_site_label_2
_geom_torsion_atom_site_label_3
_geom_torsion_atom_site_label_4
_geom_torsion
_geom_torsion_site_symmetry_1
_geom_torsion_site_symmetry_2
_geom_torsion_site_symmetry_3
_geom_torsion_site_symmetry_4
_geom_torsion_publ_flag
Mn2 O12 C29 C26 28.1(3) . . . . ?
Mn2 O12 C29 C28 153.5(2) . . . . ?
Mn2 O12 C29 C30 -92.2(3) . . . . ?
Mn2 O11 C23 C20 -23.5(3) . . . . ?
Mn2 O11 C23 C22 97.5(3) . . . . ?
Mn2 O11 C23 C24 -147.8(2) . . . . ?
Mn2 O10 C31 O13 -1.5(5) . . . . ?
Mn2 O10 C31 C32 176.7(3) . . . . ?
Mn2 O9 C20 C23 -37.6(3) . . . . ?
Mn2 O9 C20 C21 81.7(3) . . . . ?
Mn2 O9 C20 C19 -164.0(2) . . . . ?
Mn2 O8 C26 C29 28.9(3) . . . . ?
Mn2 O8 C26 C27 154.6(2) . . . . ?
Mn2 O8 C26 C25 -90.9(3) . . . . ?
Mn1 O5 C13 O6 -4.5(5) . . . . ?
Mn1 O5 C13 C14 175.3(3) . . . . ?
Mn1 O3 C10 C8 24.8(3) . . . . ?
Mn1 O3 C10 C12 -96.3(3) . . . . ?
Mn1 O3 C10 C11 148.9(2) . . . . ?
Mn1 O4 C2 C4 -26.9(3) . . . . ?
Mn1 O4 C2 C3 -152.6(2) . . . . ?
Mn1 O4 C2 C1 92.9(3) . . . . ?
Mn1 O2 C8 C10 36.9(3) . . . . ?
Mn1 O2 C8 C9 162.6(3) . . . . ?
Mn1 O2 C8 C7 -83.0(3) . . . . ?
Mn1 O1 C4 C2 -29.8(3) . . . . ?
Mn1 O1 C4 C6 -155.9(2) . . . . ?
Mn1 O1 C4 C5 89.4(3) . . . . ?
K4 Mn2 O12 K2 -90.21(14) . . . . ?
K4 Mn2 O12 C29 64.3(3) . . . . ?
K4 Mn2 O11 K2 122.06(6) . . . . ?
K4 Mn2 O11 C23 -41.9(2) . . . . ?
K4 Mn2 O8 K3 53.62(7) . . . . ?
K4 Mn2 O8 C26 -163.4(2) . . . . ?
K4 Mn1 O3 C10 158.9(3) . . . . ?
K4 Mn1 O4 C2 -155.6(3) . . . . ?
K4 Mn1 O1 K1 173.36(4) . . . 1_545 ?
K4 Mn1 O1 C4 30.4(3) . . . . ?
K4 F28 C22 F29 107.1(4) . . . . ?
K4 F28 C22 F30 -138.0(3) . . . . ?
K4 F28 C22 C23 -17.0(6) . . . . ?
K4 F26 C19 F27 -164.1(2) . . . . ?
K4 F26 C19 F25 82.0(3) . . . . ?
K4 F26 C19 C20 -39.0(4) . . . . ?
K4 F21 C12 F19 -90.8(3) . . . . ?
K4 F21 C12 F20 155.3(2) . . . . ?
K4 F21 C12 C10 31.1(3) . . . . ?
K4 O3 C10 C8 171.5(2) . . . . ?
K4 O3 C10 C12 50.4(4) . . . . ?
K4 O3 C10 C11 -64.4(4) . . . . ?
K4 O10 C31 O13 -154.9(3) . . . . ?
K4 O10 C31 C32 23.2(4) . . . . ?
K4 O4 C2 C4 -165.7(2) . . . . ?
K4 O4 C2 C3 68.6(4) . . . . ?
K4 O4 C2 C1 -45.9(4) . . . . ?
K4 O9 C20 C23 83.4(3) . . . . ?
K4 O9 C20 C21 -157.4(2) . . . . ?
K4 O9 C20 C19 -43.0(4) . . . . ?
K4 O6 C13 O5 -19.5(5) . . . . ?
K4 O6 C13 C14 160.7(3) . . . . ?
K2 Mn2 O12 C29 154.5(3) . . . . ?
K2 Mn2 O11 C23 -164.0(3) . . . . ?
K2 Mn2 O8 K3 -171.02(4) . . . . ?
K2 Mn2 O8 C26 -28.1(3) . . . . ?
K2 Mn1 O3 K4 -119.21(6) 1_545 . . . ?
K2 Mn1 O3 C10 39.6(3) 1_545 . . . ?
K2 Mn1 O4 K4 89.12(14) 1_545 . . . ?
K2 Mn1 O4 C2 -66.5(3) 1_545 . . . ?
K2 Mn1 O1 K1 -53.03(7) 1_545 . . 1_545 ?
K2 Mn1 O1 C4 164.0(2) 1_545 . . . ?
K2 F19 C12 F21 141.1(3) 1_545 . . . ?
K2 F19 C12 F20 -104.3(4) 1_545 . . . ?
K2 F19 C12 C10 20.5(6) 1_545 . . . ?
K2 O5 C13 O6 153.7(3) 1_545 . . . ?
K2 O5 C13 C14 -26.5(4) 1_545 . . . ?
K2 O12 C29 C26 165.8(2) . . . . ?
K2 O12 C29 C28 -68.8(4) . . . . ?
K2 O12 C29 C30 45.5(4) . . . . ?
K2 O11 C23 C20 -178.0(2) . . . . ?
K2 O11 C23 C22 -57.0(4) . . . . ?
K2 O11 C23 C24 57.7(4) . . . . ?
K2 F17 C9 F18 -80.9(3) 1_545 . . . ?
K2 F17 C9 F16 164.2(2) 1_545 . . . ?
K2 F17 C9 C8 40.2(4) 1_545 . . . ?
K2 O2 C8 C10 -85.2(3) 1_545 . . . ?
K2 O2 C8 C9 40.5(4) 1_545 . . . ?
K2 O2 C8 C7 154.9(2) 1_545 . . . ?
K2 O13 C31 O10 23.2(5) . . . . ?
K2 O13 C31 C32 -154.8(3) . . . . ?
K3 Mn2 O12 K2 172.65(3) . . . . ?
K3 Mn2 O12 C29 -32.8(3) . . . . ?
K3 Mn2 O11 K2 -172.36(3) . . . . ?
K3 Mn2 O11 C23 23.6(3) . . . . ?
K3 Mn2 O8 C26 142.9(3) . . . . ?
K3 F4 C1 F5 -9.9(5) . . . . ?
K3 F4 C1 F6 105.8(3) . . . . ?
K3 F4 C1 C2 -130.6(3) . . . . ?
K3 F48 C25 F47 -83.3(3) . . . . ?
K3 F48 C25 F46 161.5(2) . . . . ?
K3 F48 C25 C26 36.9(4) . . . . ?
K3 F36 C21 F35 82.2(3) . . . . ?
K3 F36 C21 F34 -162.4(2) . . . . ?
K3 F36 C21 C20 -38.0(4) . . . . ?
K3 O9 C20 C23 -162.02(19) . . . . ?
K3 O9 C20 C21 -42.7(4) . . . . ?
K3 O9 C20 C19 71.6(3) . . . . ?
K3 O8 C26 C29 163.33(19) . . . . ?
K3 O8 C26 C27 -70.9(3) . . . . ?
K3 O8 C26 C25 43.6(3) . . . . ?
K3 O6 C13 O5 135.2(3) . . . . ?
K3 O6 C13 C14 -44.6(5) . . . . ?
K3 O7 C17 C18 -19.2(5) . . . . ?
K3 O7 C16 C15 13.6(7) . . . . ?
K1 Mn1 O3 K4 175.20(3) 1_545 . . . ?
K1 Mn1 O3 C10 -25.9(3) 1_545 . . . ?
K1 Mn1 O4 K4 -173.74(3) 1_545 . . . ?
K1 Mn1 O4 C2 30.6(3) 1_545 . . . ?
K1 Mn1 O1 C4 -143.0(3) 1_545 . . . ?
K1 F37 C30 F38 8.9(5) . . . . ?
K1 F37 C30 F39 -106.2(3) . . . . ?
K1 F37 C30 C29 129.9(3) . . . . ?
K1 F15 C7 F13 -84.1(3) 1_545 . . . ?
K1 F15 C7 F14 161.0(2) 1_545 . . . ?
K1 F15 C7 C8 35.9(4) 1_545 . . . ?
K1 F11 C5 F12 82.7(3) 1_545 . . . ?
K1 F11 C5 F10 -162.4(2) 1_545 . . . ?
K1 F11 C5 C4 -37.8(4) 1_545 . . . ?
K1 O2 C8 C10 161.8(2) 1_545 . . . ?
K1 O2 C8 C9 -72.5(4) 1_545 . . . ?
K1 O2 C8 C7 41.9(4) 1_545 . . . ?
K1 O1 C4 C2 -163.06(19) 1_545 . . . ?
K1 O1 C4 C6 70.8(3) 1_545 . . . ?
K1 O1 C4 C5 -43.9(3) 1_545 . . . ?
K1 O13 C31 O10 -131.2(3) . . . . ?
K1 O13 C31 C32 50.8(5) . . . . ?
K1 O14 C34 C33 44.3(5) . . . . ?
K1 O14 C35 C36 84.0(5) . . . . ?
F2 C3 C2 O4 -61.8(4) . . . . ?
F2 C3 C2 C4 179.0(3) . . . . ?
F2 C3 C2 C1 52.7(4) . . . . ?
F1 C3 C2 O4 56.6(4) . . . . ?
F1 C3 C2 C4 -62.6(4) . . . . ?
F1 C3 C2 C1 171.1(3) . . . . ?
O5 Mn1 O3 K4 -73.15(10) . . . . ?
O5 Mn1 O3 C10 85.7(3) . . . . ?
O5 Mn1 O4 K4 68.94(10) . . . . ?
O5 Mn1 O4 C2 -86.7(2) . . . . ?
O5 Mn1 O1 K1 -97.25(10) . . . 1_545 ?
O5 Mn1 O1 C4 119.8(2) . . . . ?
O3 Mn1 O4 K4 -31.90(10) . . . . ?
O3 Mn1 O4 C2 172.5(2) . . . . ?
O3 Mn1 O1 K1 77.4(4) . . . 1_545 ?
O3 Mn1 O1 C4 -65.6(4) . . . . ?
O3 C10 C8 O2 -38.7(4) . . . . ?
O3 C10 C8 C9 -158.3(3) . . . . ?
O3 C10 C8 C7 77.8(4) . . . . ?
O3 C10 C12 F19 71.7(4) . . . . ?
O3 C10 C12 F21 -45.5(4) . . . . ?
O3 C10 C12 F20 -166.7(3) . . . . ?
O3 C10 C11 F23 -49.0(4) . . . . ?
O3 C10 C11 F24 69.3(4) . . . . ?
O3 C10 C11 F22 -171.2(3) . . . . ?
O12 Mn2 O11 K2 -31.64(10) . . . . ?
O12 Mn2 O11 C23 164.4(2) . . . . ?
O12 Mn2 O8 K3 -155.41(11) . . . . ?
O12 Mn2 O8 C26 -12.5(2) . . . . ?
O12 C29 C28 F45 -55.9(4) . . . . ?
O12 C29 C28 F43 63.0(4) . . . . ?
O12 C29 C28 F44 -177.5(3) . . . . ?
O12 C29 C30 F38 67.9(4) . . . . ?
O12 C29 C30 F37 -49.4(4) . . . . ?
O12 C29 C30 F39 -169.1(3) . . . . ?
O11 Mn2 O12 K2 29.84(10) . . . . ?
O11 Mn2 O12 C29 -175.6(2) . . . . ?
O11 Mn2 O8 K3 -76.1(4) . . . . ?
O11 Mn2 O8 C26 66.8(5) . . . . ?
O11 C23 C22 F28 -72.1(4) . . . . ?
O11 C23 C22 F29 166.8(3) . . . . ?
O11 C23 C22 F30 46.0(4) . . . . ?
O11 C23 C24 F33 49.2(4) . . . . ?
O11 C23 C24 F31 171.4(3) . . . . ?
O11 C23 C24 F32 -68.7(4) . . . . ?
O10 Mn2 O12 K2 -69.63(10) . . . . ?
O10 Mn2 O12 C29 84.9(2) . . . . ?
O10 Mn2 O11 K2 76.39(10) . . . . ?
O10 Mn2 O11 C23 -87.6(2) . . . . ?
O10 Mn2 O8 K3 97.72(10) . . . . ?
O10 Mn2 O8 C26 -119.3(2) . . . . ?
F3 C3 C2 O4 178.3(3) . . . . ?
F3 C3 C2 C4 59.1(4) . . . . ?
F3 C3 C2 C1 -67.2(4) . . . . ?
O4 Mn1 O3 K4 33.86(10) . . . . ?
O4 Mn1 O3 C10 -167.3(3) . . . . ?
O4 Mn1 O1 K1 156.99(11) . . . 1_545 ?
O4 Mn1 O1 C4 14.0(2) . . . . ?
O4 C2 C1 F5 -67.6(4) . . . . ?
O4 C2 C1 F4 49.9(4) . . . . ?
O4 C2 C1 F6 169.4(3) . . . . ?
O9 Mn2 O12 K2 107.3(3) . . . . ?
O9 Mn2 O12 C29 -98.1(4) . . . . ?
O9 Mn2 O11 K2 167.76(10) . . . . ?
O9 Mn2 O11 C23 3.8(2) . . . . ?
O9 Mn2 O8 K3 4.82(11) . . . . ?
O9 Mn2 O8 C26 147.8(2) . . . . ?
O9 C20 C23 O11 38.3(4) . . . . ?
O9 C20 C23 C22 -79.3(4) . . . . ?
O9 C20 C23 C24 156.4(3) . . . . ?
O9 C20 C21 F35 -68.6(4) . . . . ?
O9 C20 C21 F34 168.6(3) . . . . ?
O9 C20 C21 F36 48.4(4) . . . . ?
O9 C20 C19 F26 51.5(4) . . . . ?
O9 C20 C19 F27 173.3(3) . . . . ?
O9 C20 C19 F25 -66.5(4) . . . . ?
O8 Mn2 O12 K2 -166.05(10) . . . . ?
O8 Mn2 O12 C29 -11.5(2) . . . . ?
O8 Mn2 O11 K2 -109.8(4) . . . . ?
O8 Mn2 O11 C23 86.3(4) . . . . ?
O8 C26 C29 O12 -35.3(4) . . . . ?
O8 C26 C29 C28 -154.3(3) . . . . ?
O8 C26 C29 C30 81.5(3) . . . . ?
O8 C26 C27 F42 -177.0(3) . . . . ?
O8 C26 C27 F40 -54.8(4) . . . . ?
O8 C26 C27 F41 64.3(4) . . . . ?
O8 C26 C25 F47 68.1(4) . . . . ?
O8 C26 C25 F48 -48.5(4) . . . . ?
O8 C26 C25 F46 -169.0(3) . . . . ?
O2 Mn1 O3 K4 -164.13(11) . . . . ?
O2 Mn1 O3 C10 -5.3(2) . . . . ?
O2 Mn1 O4 K4 -107.8(3) . . . . ?
O2 Mn1 O4 C2 96.6(4) . . . . ?
O2 Mn1 O1 K1 -4.55(11) . . . 1_545 ?
O2 Mn1 O1 C4 -147.5(2) . . . . ?
O2 C8 C9 F17 -50.5(4) . . . . ?
O2 C8 C9 F18 68.1(4) . . . . ?
O2 C8 C9 F16 -171.6(3) . . . . ?
O2 C8 C7 F13 68.9(4) . . . . ?
O2 C8 C7 F15 -46.8(4) . . . . ?
O2 C8 C7 F14 -167.2(3) . . . . ?
O1 Mn1 O3 K4 112.2(3) . . . . ?
O1 Mn1 O3 C10 -88.9(4) . . . . ?
O1 Mn1 O4 K4 165.59(10) . . . . ?
O1 Mn1 O4 C2 10.0(2) . . . . ?
O1 C4 C2 O4 35.0(4) . . . . ?
O1 C4 C2 C3 154.7(3) . . . . ?
O1 C4 C2 C1 -81.5(4) . . . . ?
O1 C4 C6 F8 54.5(4) . . . . ?
O1 C4 C6 F7 176.2(3) . . . . ?
O1 C4 C6 F9 -64.4(4) . . . . ?
O1 C4 C5 F12 -67.5(4) . . . . ?
O1 C4 C5 F11 49.4(4) . . . . ?
O1 C4 C5 F10 169.3(3) . . . . ?
C26 C29 C28 F45 62.7(4) . . . . ?
C26 C29 C28 F43 -178.4(3) . . . . ?
C26 C29 C28 F44 -58.9(4) . . . . ?
C26 C29 C30 F38 -48.2(4) . . . . ?
C26 C29 C30 F37 -165.5(3) . . . . ?
C26 C29 C30 F39 74.7(4) . . . . ?
C29 C26 C27 F42 -57.7(4) . . . . ?
C29 C26 C27 F40 64.5(4) . . . . ?
C29 C26 C27 F41 -176.4(3) . . . . ?
C29 C26 C25 F47 -47.6(4) . . . . ?
C29 C26 C25 F48 -164.2(3) . . . . ?
C29 C26 C25 F46 75.3(4) . . . . ?
C20 C23 C22 F28 44.2(4) . . . . ?
C20 C23 C22 F29 -76.9(4) . . . . ?
C20 C23 C22 F30 162.4(3) . . . . ?
C20 C23 C24 F33 -68.3(4) . . . . ?
C20 C23 C24 F31 53.9(4) . . . . ?
C20 C23 C24 F32 173.8(3) . . . . ?
C28 C29 C30 F38 -177.8(3) . . . . ?
C28 C29 C30 F37 64.9(4) . . . . ?
C28 C29 C30 F39 -54.8(4) . . . . ?
C4 C2 C1 F5 48.6(4) . . . . ?
C4 C2 C1 F4 166.0(3) . . . . ?
C4 C2 C1 F6 -74.4(4) . . . . ?
C23 C20 C21 F35 46.7(4) . . . . ?
C23 C20 C21 F34 -76.1(4) . . . . ?
C23 C20 C21 F36 163.7(3) . . . . ?
C23 C20 C19 F26 -68.0(4) . . . . ?
C23 C20 C19 F27 53.8(5) . . . . ?
C23 C20 C19 F25 174.1(3) . . . . ?
C3 C2 C1 F5 177.8(3) . . . . ?
C3 C2 C1 F4 -64.8(4) . . . . ?
C3 C2 C1 F6 54.8(4) . . . . ?
C2 C4 C6 F8 -64.6(4) . . . . ?
C2 C4 C6 F7 57.2(5) . . . . ?
C2 C4 C6 F9 176.5(3) . . . . ?
C2 C4 C5 F12 47.4(4) . . . . ?
C2 C4 C5 F11 164.3(3) . . . . ?
C2 C4 C5 F10 -75.8(4) . . . . ?
C30 C29 C28 F45 -170.3(3) . . . . ?
C30 C29 C28 F43 -51.4(4) . . . . ?
C30 C29 C28 F44 68.1(4) . . . . ?
C21 C20 C23 O11 -77.0(4) . . . . ?
C21 C20 C23 C22 165.4(3) . . . . ?
C21 C20 C23 C24 41.1(4) . . . . ?
C21 C20 C19 F26 165.2(3) . . . . ?
C21 C20 C19 F27 -73.0(4) . . . . ?
C21 C20 C19 F25 47.3(4) . . . . ?
C22 C23 C24 F33 164.4(3) . . . . ?
C22 C23 C24 F31 -73.4(4) . . . . ?
C22 C23 C24 F32 46.4(4) . . . . ?
C10 C8 C9 F17 68.5(4) . . . . ?
C10 C8 C9 F18 -173.0(3) . . . . ?
C10 C8 C9 F16 -52.7(5) . . . . ?
C10 C8 C7 F13 -47.0(4) . . . . ?
C10 C8 C7 F15 -162.7(3) . . . . ?
C10 C8 C7 F14 76.9(4) . . . . ?
C27 C26 C29 O12 -155.3(3) . . . . ?
C27 C26 C29 C28 85.7(4) . . . . ?
C27 C26 C29 C30 -38.5(4) . . . . ?
C27 C26 C25 F47 -177.3(3) . . . . ?
C27 C26 C25 F48 66.1(4) . . . . ?
C27 C26 C25 F46 -54.4(4) . . . . ?
C25 C26 C29 O12 80.0(3) . . . . ?
C25 C26 C29 C28 -39.0(4) . . . . ?
C25 C26 C29 C30 -163.2(3) . . . . ?
C25 C26 C27 F42 69.5(4) . . . . ?
C25 C26 C27 F40 -168.3(3) . . . . ?
C25 C26 C27 F41 -49.1(4) . . . . ?
C8 C10 C12 F19 -44.6(4) . . . . ?
C8 C10 C12 F21 -161.8(3) . . . . ?
C8 C10 C12 F20 77.0(4) . . . . ?
C8 C10 C11 F23 68.2(4) . . . . ?
C8 C10 C11 F24 -173.5(3) . . . . ?
C8 C10 C11 F22 -54.0(5) . . . . ?
C24 C23 C22 F28 173.4(3) . . . . ?
C24 C23 C22 F29 52.3(4) . . . . ?
C24 C23 C22 F30 -68.4(4) . . . . ?
C12 C10 C8 O2 79.0(4) . . . . ?
C12 C10 C8 C9 -40.7(4) . . . . ?
C12 C10 C8 C7 -164.6(3) . . . . ?
C12 C10 C11 F23 -164.2(3) . . . . ?
C12 C10 C11 F24 -45.9(4) . . . . ?
C12 C10 C11 F22 73.6(4) . . . . ?
C6 C4 C2 O4 155.2(3) . . . . ?
C6 C4 C2 C3 -85.2(4) . . . . ?
C6 C4 C2 C1 38.7(4) . . . . ?
C6 C4 C5 F12 177.5(3) . . . . ?
C6 C4 C5 F11 -65.6(4) . . . . ?
C6 C4 C5 F10 54.3(4) . . . . ?
C5 C4 C2 O4 -80.1(4) . . . . ?
C5 C4 C2 C3 39.6(4) . . . . ?
C5 C4 C2 C1 163.4(3) . . . . ?
C5 C4 C6 F8 168.3(3) . . . . ?
C5 C4 C6 F7 -69.9(4) . . . . ?
C5 C4 C6 F9 49.4(4) . . . . ?
C19 C20 C23 O11 158.7(3) . . . . ?
C19 C20 C23 C22 41.2(4) . . . . ?
C19 C20 C23 C24 -83.2(4) . . . . ?
C19 C20 C21 F35 176.5(3) . . . . ?
C19 C20 C21 F34 53.7(4) . . . . ?
C19 C20 C21 F36 -66.5(4) . . . . ?
C9 C8 C7 F13 -176.3(3) . . . . ?
C9 C8 C7 F15 68.0(4) . . . . ?
C9 C8 C7 F14 -52.5(4) . . . . ?
C7 C8 C9 F17 -164.9(3) . . . . ?
C7 C8 C9 F18 -46.3(4) . . . . ?
C7 C8 C9 F16 73.9(4) . . . . ?
C11 C10 C8 O2 -156.4(3) . . . . ?
C11 C10 C8 C9 84.0(4) . . . . ?
C11 C10 C8 C7 -39.9(5) . . . . ?
C11 C10 C12 F19 -174.0(3) . . . . ?
C11 C10 C12 F21 68.8(4) . . . . ?
C11 C10 C12 F20 -52.5(4) . . . . ?
C34 O14 C35 C36 -69.0(6) . . . . ?
C17 O7 C16 C15 174.9(5) . . . . ?
C35 O14 C34 C33 -165.7(4) . . . . ?
C16 O7 C17 C18 178.8(5) . . . . ?
